data_2225356
loop_
_publ_author_name
'Novakovi\'c, Sladjana B.'
'Dra\<skovi\'c, Bojana M.'
'Vojinovi\'c-Je\<si\'c, Ljiljana S.'
'\<Ce\<sljevi\'c, Valerija I.'
'Leovac, Vukadin M.'

_publ_section_title
;
 Bis{<i>N</i>,<i>N</i>,<i>N</i>-trimethyl-2-oxo-2-[2-(2,3,4-
 trihydroxybenzylidene)hydrazinyl]ethanaminium}
 tetrachloridozincate(II) methanol solvate
;
_journal_coeditor_code RK2191
_journal_issue 3
_journal_name_full 'Acta Crystallographica Section E'
_journal_page_first m328
_journal_page_last m329
_journal_paper_doi 10.1107/S160053681000615X
_journal_volume 66
_journal_year 2010
_chemical_formula_iupac '(C12 H18 N3 O4)2 [Zn Cl4], C H4 O'
_chemical_formula_moiety '2(C12 H18 N3 O4 +), Cl4 Zn 2-, C H4 O'
_chemical_formula_sum 'C25 H40 Cl4 N6 O9 Zn'
_chemical_formula_weight 775.82
_chemical_name_systematic
;
Bis{<i>N</i>,<i>N</i>,<i>N</i>-trimethyl-2-oxo-2-[2-(2,3,4-
trihydroxybenzylidene)hydrazinyl]ethanaminium} tetrachloridozincate(II)
methanol solvate
;
_space_group_IT_number 2
_symmetry_cell_setting triclinic
_symmetry_space_group_name_Hall '-P 1'
_symmetry_space_group_name_H-M 'P -1'
_atom_sites_solution_hydrogens geom
_atom_sites_solution_primary direct
_atom_sites_solution_secondary difmap
_audit_creation_method SHELXL97
_cell_angle_alpha 110.90(4)
_cell_angle_beta 94.91(4)
_cell_angle_gamma 103.94(5)
_cell_formula_units_Z 2
_cell_length_a 9.471(3)
_cell_length_b 13.389(4)
_cell_length_c 14.986(5)
_cell_measurement_reflns_used 25
_cell_measurement_temperature 295(2)
_cell_measurement_theta_max 19.37
_cell_measurement_theta_min 11.46
_cell_volume 1691.9(12)
_computing_cell_refinement '<i>CAD-4 Software</i> (Enraf--Nonius, 1989)'
_computing_data_collection '<i>CAD-4 Software</i> (Enraf--Nonius, 1989)'
_computing_data_reduction '<i>XCAD4</i>    (Harms & Wocadlo, 1995)'
_computing_molecular_graphics '<i>ORTEP-3</i> (Farrugia, 1997)'
_computing_publication_material
;
<i>WinGX</i> (Farrugia, 1999), <i>PLATON</i> (Spek, 2009) and
<i>PARST</i> (Nardelli, 1995)
;
_computing_structure_refinement '<i>SHELXL97</i> (cheldrick, 2008)'
_computing_structure_solution '<i>SHELXS97</i> (Sheldrick, 2008)'
_diffrn_ambient_temperature 295(2)
_diffrn_measured_fraction_theta_full 1.000
_diffrn_measured_fraction_theta_max 1.000
_diffrn_measurement_device_type 'Enraf--Nonius CAD-4'
_diffrn_measurement_method \w/2\q-scans
_diffrn_radiation_monochromator graphite
_diffrn_radiation_source 'fine-focus sealed tube'
_diffrn_radiation_type MoK\a
_diffrn_radiation_wavelength 0.71073
_diffrn_reflns_av_R_equivalents 0.0168
_diffrn_reflns_av_sigmaI/netI 0.0298
_diffrn_reflns_limit_h_max 11
_diffrn_reflns_limit_h_min 0
_diffrn_reflns_limit_k_max 16
_diffrn_reflns_limit_k_min -16
_diffrn_reflns_limit_l_max 18
_diffrn_reflns_limit_l_min -18
_diffrn_reflns_number 7056
_diffrn_reflns_theta_full 25.97
_diffrn_reflns_theta_max 25.97
_diffrn_reflns_theta_min 1.48
_diffrn_standards_decay_% 0
_diffrn_standards_interval_time 60
_diffrn_standards_number 3
_exptl_absorpt_coefficient_mu 1.099
_exptl_absorpt_correction_type none
_exptl_crystal_colour light-green
_exptl_crystal_density_diffrn 1.523
_exptl_crystal_density_method 'not measured'
_exptl_crystal_description prism
_exptl_crystal_F_000 804
_exptl_crystal_size_max 0.33
_exptl_crystal_size_mid 0.21
_exptl_crystal_size_min 0.18
_refine_diff_density_max 0.812
_refine_diff_density_min -0.584
_refine_ls_extinction_method none
_refine_ls_goodness_of_fit_ref 1.047
_refine_ls_hydrogen_treatment mixed
_refine_ls_matrix_type full
_refine_ls_number_parameters 440
_refine_ls_number_reflns 6632
_refine_ls_number_restraints 0
_refine_ls_restrained_S_all 1.047
_refine_ls_R_factor_all 0.0618
_refine_ls_R_factor_gt 0.0432
_refine_ls_shift/su_max 0.001
_refine_ls_shift/su_mean 0.000
_refine_ls_structure_factor_coef Fsqd
_refine_ls_weighting_details 'calc w=1/[\s^2^(Fo^2^)+(0.0754P)^2^+0.7588P] where P=(Fo^2^+2Fc^2^)/3'
_refine_ls_weighting_scheme calc
_refine_ls_wR_factor_gt 0.1168
_refine_ls_wR_factor_ref 0.1280
_reflns_number_gt 5226
_reflns_number_total 6632
_reflns_threshold_expression >2\s(I)
_cod_data_source_file rk2191.cif
_cod_data_source_block I
_cod_database_code 2225356
_cod_database_fobs_code 2225356

loop_
_symmetry_equiv_pos_as_xyz
'x, y, z'
'-x, -y, -z'

loop_
_atom_site_type_symbol
_atom_site_label
_atom_site_fract_x
_atom_site_fract_y
_atom_site_fract_z
_atom_site_U_iso_or_equiv
_atom_site_adp_type
_atom_site_calc_flag
_atom_site_refinement_flags
_atom_site_occupancy
_atom_site_disorder_assembly
_atom_site_disorder_group
Zn Zn1 0.12662(4) 0.97209(3) 0.27361(2) 0.03615(12) Uani d . 1 . .
Cl Cl1 0.08234(9) 0.87169(6) 0.36739(6) 0.0457(2) Uani d . 1 . .
Cl Cl2 -0.02229(10) 0.86775(8) 0.12557(6) 0.0582(2) Uani d . 1 . .
Cl Cl3 0.07728(10) 1.13575(7) 0.34252(7) 0.0550(2) Uani d . 1 . .
Cl Cl4 0.36959(9) 0.99260(7) 0.25977(7) 0.0542(2) Uani d . 1 . .
O O1A 0.3976(3) 0.5823(2) 0.2618(2) 0.0630(7) Uani d . 1 . .
O O4A 0.0152(3) 0.3662(2) 0.11211(17) 0.0436(5) Uani d . 1 . .
O O5A -0.2207(3) 0.1888(2) -0.00766(19) 0.0516(6) Uani d . 1 . .
O O6A -0.4465(3) 0.2247(2) -0.10178(19) 0.0547(6) Uani d . 1 . .
O O1B 0.6208(3) 0.44499(19) 0.23238(19) 0.0510(6) Uani d . 1 . .
O O4B 0.9987(2) 0.63770(19) 0.40319(17) 0.0425(5) Uani d . 1 . .
O O5B 1.2379(3) 0.80292(19) 0.52686(19) 0.0508(6) Uani d . 1 . .
O O6B 1.4654(3) 0.7511(2) 0.60703(17) 0.0484(6) Uani d . 1 . .
N N1A 0.1257(3) 0.5816(2) 0.19456(18) 0.0365(5) Uani d . 1 . .
N N2A 0.2344(3) 0.6776(2) 0.25321(19) 0.0382(6) Uani d . 1 . .
N N3A 0.6305(3) 0.7890(2) 0.36455(18) 0.0427(6) Uani d . 1 . .
N N1B 0.8729(2) 0.4242(2) 0.31181(16) 0.0327(5) Uani d . 1 . .
N N2B 0.7550(3) 0.3346(2) 0.25584(18) 0.0336(5) Uani d . 1 . .
N N3B 0.3590(3) 0.2561(2) 0.14515(17) 0.0354(5) Uani d . 1 . .
C C1A 0.3662(3) 0.6692(3) 0.2858(2) 0.0390(6) Uani d . 1 . .
C C2A 0.0097(3) 0.5939(3) 0.1539(2) 0.0365(6) Uani d . 1 . .
H H2A 0.0015 0.6651 0.1655 0.044 Uiso calc R 1 . .
C C3A -0.1076(3) 0.4967(2) 0.0901(2) 0.0340(6) Uani d . 1 . .
C C4A -0.1013(3) 0.3874(3) 0.0709(2) 0.0338(6) Uani d . 1 . .
C C5A -0.2159(3) 0.2969(3) 0.0080(2) 0.0373(6) Uani d . 1 . .
C C6A -0.3357(3) 0.3144(3) -0.0383(2) 0.0402(7) Uani d . 1 . .
C C7A -0.3442(3) 0.4209(3) -0.0204(2) 0.0424(7) Uani d . 1 . .
H H7A -0.4253 0.4316 -0.0513 0.051 Uiso calc R 1 . .
C C8A -0.2319(3) 0.5109(3) 0.0430(2) 0.0395(7) Uani d . 1 . .
H H9A -0.2381 0.5827 0.0553 0.047 Uiso calc R 1 . .
C C9A 0.4695(3) 0.7812(3) 0.3546(3) 0.0446(7) Uani d . 1 . .
H H9A1 0.4536 0.8381 0.3324 0.054 Uiso calc R 1 . .
H H9A2 0.4432 0.7981 0.4184 0.054 Uiso calc R 1 . .
C C10A 0.6698(4) 0.7172(4) 0.4147(3) 0.0652(11) Uani d . 1 . .
H H10B 0.7738 0.7245 0.4196 0.098 Uiso calc R 1 . .
H H10A 0.6142 0.6405 0.3777 0.098 Uiso calc R 1 . .
H H10C 0.6465 0.7408 0.4786 0.098 Uiso calc R 1 . .
C C11A 0.7131(5) 0.9079(3) 0.4276(4) 0.0787(14) Uani d . 1 . .
H H11A 0.6905 0.9560 0.3975 0.118 Uiso calc R 1 . .
H H11C 0.8177 0.9167 0.4358 0.118 Uiso calc R 1 . .
H H11B 0.6841 0.9272 0.4900 0.118 Uiso calc R 1 . .
C C12A 0.6778(5) 0.7560(5) 0.2689(3) 0.0796(14) Uani d . 1 . .
H H12C 0.7816 0.7622 0.2784 0.119 Uiso calc R 1 . .
H H12A 0.6598 0.8042 0.2377 0.119 Uiso calc R 1 . .
H H12B 0.6226 0.6801 0.2288 0.119 Uiso calc R 1 . .
C C1B 0.6326(3) 0.3538(2) 0.2203(2) 0.0338(6) Uani d . 1 . .
C C2B 0.9820(3) 0.4038(2) 0.3508(2) 0.0329(6) Uani d . 1 . .
H H2B 0.9809 0.3303 0.3378 0.039 Uiso calc R 1 . .
C C3B 1.1081(3) 0.4953(2) 0.41539(19) 0.0307(6) Uani d . 1 . .
C C4B 1.1095(3) 0.6063(2) 0.4389(2) 0.0319(6) Uani d . 1 . .
C C5B 1.2296(3) 0.6925(2) 0.5024(2) 0.0346(6) Uani d . 1 . .
C C6B 1.3468(3) 0.6685(2) 0.54445(19) 0.0347(6) Uani d . 1 . .
C C7B 1.3446(3) 0.5582(3) 0.5228(2) 0.0377(6) Uani d . 1 . .
H H7B 1.4223 0.5420 0.5516 0.045 Uiso calc R 1 . .
C C8B 1.2270(3) 0.4731(2) 0.4586(2) 0.0356(6) Uani d . 1 . .
H H8B 1.2266 0.3994 0.4437 0.043 Uiso calc R 1 . .
C C9B 0.5121(3) 0.2445(2) 0.1623(2) 0.0368(6) Uani d . 1 . .
H H9B2 0.5382 0.2095 0.0997 0.044 Uiso calc R 1 . .
H H9B1 0.5101 0.1948 0.1963 0.044 Uiso calc R 1 . .
C C10B 0.3479(4) 0.3179(3) 0.0803(2) 0.0470(8) Uani d . 1 . .
H H10D 0.3735 0.2794 0.0193 0.071 Uiso calc R 1 . .
H H10F 0.4148 0.3921 0.1108 0.071 Uiso calc R 1 . .
H H10E 0.2484 0.3218 0.0693 0.071 Uiso calc R 1 . .
C C11B 0.2541(4) 0.1409(3) 0.0978(3) 0.0578(9) Uani d . 1 . .
H H11D 0.2795 0.1022 0.0368 0.087 Uiso calc R 1 . .
H H11E 0.1549 0.1453 0.0868 0.087 Uiso calc R 1 . .
H H11F 0.2607 0.1012 0.1394 0.087 Uiso calc R 1 . .
C C12B 0.3156(4) 0.3150(3) 0.2399(2) 0.0504(8) Uani d . 1 . .
H H12D 0.2158 0.3178 0.2276 0.076 Uiso calc R 1 . .
H H12E 0.3813 0.3896 0.2711 0.076 Uiso calc R 1 . .
H H12F 0.3221 0.2751 0.2813 0.076 Uiso calc R 1 . .
H H4B 0.940(4) 0.579(3) 0.370(3) 0.051(11) Uiso d . 1 . .
H H5B 1.166(6) 0.804(4) 0.500(4) 0.085(17) Uiso d . 1 . .
H H6B 1.454(5) 0.816(4) 0.621(3) 0.075(15) Uiso d . 1 . .
H H4A 0.075(5) 0.430(4) 0.143(3) 0.070(14) Uiso d . 1 . .
H H5A -0.147(5) 0.177(4) -0.030(3) 0.067(14) Uiso d . 1 . .
H H6A -0.427(6) 0.165(5) -0.114(4) 0.10(2) Uiso d . 1 . .
H H2NB 0.758(4) 0.276(3) 0.254(2) 0.038(9) Uiso d . 1 . .
H H2NA 0.212(4) 0.731(3) 0.267(3) 0.044(11) Uiso d . 1 . .
C C13 0.7289(7) 0.0438(5) 0.1584(4) 0.1002(18) Uani d . 1 . .
H H13A 0.8041 0.0717 0.1271 0.150 Uiso calc R 1 . .
H H13B 0.6329 0.0310 0.1224 0.150 Uiso calc R 1 . .
H H13C 0.7380 -0.0251 0.1608 0.150 Uiso calc R 1 . .
O O7 0.7452(4) 0.1197(3) 0.2501(3) 0.0843(10) Uani d . 1 . .
H H7O 0.8265 0.1296 0.2811 0.126 Uiso calc R 1 . .

loop_
_atom_site_aniso_label
_atom_site_aniso_U_11
_atom_site_aniso_U_22
_atom_site_aniso_U_33
_atom_site_aniso_U_12
_atom_site_aniso_U_13
_atom_site_aniso_U_23
Zn1 0.03453(19) 0.03438(19) 0.0375(2) 0.00982(14) -0.00078(14) 0.01356(14)
Cl1 0.0518(4) 0.0427(4) 0.0458(4) 0.0134(3) 0.0046(3) 0.0223(3)
Cl2 0.0511(5) 0.0706(6) 0.0384(4) 0.0232(4) -0.0089(4) 0.0048(4)
Cl3 0.0607(5) 0.0396(4) 0.0602(5) 0.0222(4) -0.0016(4) 0.0122(4)
Cl4 0.0351(4) 0.0513(5) 0.0666(5) 0.0088(3) 0.0055(4) 0.0155(4)
O1A 0.0412(13) 0.0405(13) 0.0897(19) 0.0182(11) -0.0098(13) 0.0062(13)
O4A 0.0375(11) 0.0466(13) 0.0444(12) 0.0177(10) -0.0002(10) 0.0134(10)
O5A 0.0532(15) 0.0411(13) 0.0540(14) 0.0108(11) 0.0069(12) 0.0139(11)
O6A 0.0368(12) 0.0543(16) 0.0525(14) 0.0054(11) -0.0063(10) 0.0058(12)
O1B 0.0411(12) 0.0402(12) 0.0673(15) 0.0134(10) -0.0047(11) 0.0181(11)
O4B 0.0375(12) 0.0382(12) 0.0512(13) 0.0121(10) -0.0059(10) 0.0194(11)
O5B 0.0522(14) 0.0348(12) 0.0558(15) 0.0079(10) -0.0105(12) 0.0146(10)
O6B 0.0395(12) 0.0476(14) 0.0423(12) 0.0020(10) -0.0094(10) 0.0104(11)
O7 0.076(2) 0.0651(19) 0.097(2) 0.0241(16) -0.0165(17) 0.0207(17)
N1A 0.0286(12) 0.0391(13) 0.0355(13) 0.0067(10) 0.0029(10) 0.0103(10)
N2A 0.0276(12) 0.0362(14) 0.0430(14) 0.0110(11) -0.0006(10) 0.0071(11)
N3A 0.0303(13) 0.0478(15) 0.0376(13) 0.0064(11) -0.0032(10) 0.0081(11)
N1B 0.0280(11) 0.0372(12) 0.0299(11) 0.0070(10) 0.0008(9) 0.0123(10)
N2B 0.0293(12) 0.0325(13) 0.0351(12) 0.0083(10) -0.0018(10) 0.0109(10)
N3B 0.0281(11) 0.0474(14) 0.0318(12) 0.0092(10) 0.0002(9) 0.0192(11)
C1A 0.0309(14) 0.0390(16) 0.0417(16) 0.0099(12) 0.0029(12) 0.0108(13)
C2A 0.0346(15) 0.0411(16) 0.0329(14) 0.0120(12) 0.0046(12) 0.0131(12)
C3A 0.0288(13) 0.0432(16) 0.0303(14) 0.0108(12) 0.0056(11) 0.0147(12)
C4A 0.0286(13) 0.0459(16) 0.0292(13) 0.0141(12) 0.0068(11) 0.0149(12)
C5A 0.0355(15) 0.0454(17) 0.0315(14) 0.0123(13) 0.0098(12) 0.0146(13)
C6A 0.0302(14) 0.0538(18) 0.0302(14) 0.0070(13) 0.0049(11) 0.0129(13)
C7A 0.0305(15) 0.061(2) 0.0365(15) 0.0159(14) 0.0002(12) 0.0190(14)
C8A 0.0364(15) 0.0487(17) 0.0365(15) 0.0168(13) 0.0044(12) 0.0177(13)
C9A 0.0315(15) 0.0401(16) 0.0526(19) 0.0124(13) -0.0024(13) 0.0081(14)
C10A 0.054(2) 0.078(3) 0.064(2) 0.029(2) -0.0094(18) 0.027(2)
C11A 0.046(2) 0.054(2) 0.096(3) -0.0037(18) -0.015(2) 0.003(2)
C12A 0.048(2) 0.129(4) 0.041(2) 0.008(2) 0.0077(17) 0.019(2)
C1B 0.0295(13) 0.0395(16) 0.0304(13) 0.0096(12) 0.0018(11) 0.0126(12)
C2B 0.0329(14) 0.0347(14) 0.0302(14) 0.0123(11) 0.0061(11) 0.0101(11)
C3B 0.0273(13) 0.0377(14) 0.0278(13) 0.0101(11) 0.0057(10) 0.0131(11)
C4B 0.0277(13) 0.0418(15) 0.0299(13) 0.0107(11) 0.0049(11) 0.0182(12)
C5B 0.0359(15) 0.0365(15) 0.0304(14) 0.0079(12) 0.0036(11) 0.0143(12)
C6B 0.0306(14) 0.0435(16) 0.0238(13) 0.0063(12) 0.0030(11) 0.0096(12)
C7B 0.0307(14) 0.0494(17) 0.0338(14) 0.0165(13) 0.0029(11) 0.0148(13)
C8B 0.0365(15) 0.0371(15) 0.0343(14) 0.0156(12) 0.0045(12) 0.0126(12)
C9B 0.0318(14) 0.0387(15) 0.0370(15) 0.0123(12) -0.0016(12) 0.0121(12)
C10B 0.0419(17) 0.068(2) 0.0420(17) 0.0188(16) 0.0038(14) 0.0324(16)
C11B 0.0422(18) 0.058(2) 0.058(2) -0.0027(16) -0.0138(16) 0.0210(18)
C12B 0.0444(18) 0.073(2) 0.0389(17) 0.0214(17) 0.0149(14) 0.0230(16)
C13 0.108(4) 0.094(4) 0.089(4) 0.060(3) 0.002(3) 0.009(3)

loop_
_atom_type_symbol
_atom_type_description
_atom_type_scat_dispersion_real
_atom_type_scat_dispersion_imag
_atom_type_scat_source
C C 0.0033 0.0016 'International Tables Vol C Tables 4.2.6.8 and 6.1.1.4'
H H 0.0000 0.0000 'International Tables Vol C Tables 4.2.6.8 and 6.1.1.4'
N N 0.0061 0.0033 'International Tables Vol C Tables 4.2.6.8 and 6.1.1.4'
O O 0.0106 0.0060 'International Tables Vol C Tables 4.2.6.8 and 6.1.1.4'
Cl Cl 0.1484 0.1585 'International Tables Vol C Tables 4.2.6.8 and 6.1.1.4'
Zn Zn 0.2839 1.4301 'International Tables Vol C Tables 4.2.6.8 and 6.1.1.4'

loop_
_geom_angle_atom_site_label_1
_geom_angle_atom_site_label_2
_geom_angle_atom_site_label_3
_geom_angle_site_symmetry_1
_geom_angle_site_symmetry_3
_geom_angle
_geom_angle_publ_flag
Cl3 Zn1 Cl1 . . 109.97(5) ?
Cl3 Zn1 Cl2 . . 110.89(5) ?
Cl1 Zn1 Cl2 . . 107.16(5) ?
Cl3 Zn1 Cl4 . . 113.17(6) ?
Cl1 Zn1 Cl4 . . 105.36(5) ?
Cl2 Zn1 Cl4 . . 109.97(6) ?
C4A O4A H4A . . 103(3) ?
C5A O5A H5A . . 108(3) ?
C6A O6A H6A . . 113(4) ?
C4B O4B H4B . . 102(3) ?
C5B O5B H5B . . 106(4) ?
C6B O6B H6B . . 112(3) ?
C13 O7 H7O . . 109.5 ?
C2A N1A N2A . . 116.7(3) ?
C1A N2A N1A . . 118.6(3) ?
C1A N2A H2NA . . 126(3) ?
N1A N2A H2NA . . 116(3) ?
C12A N3A C9A . . 112.0(3) ?
C12A N3A C11A . . 110.4(3) ?
C9A N3A C11A . . 106.7(3) ?
C12A N3A C10A . . 108.2(3) ?
C9A N3A C10A . . 112.0(3) ?
C11A N3A C10A . . 107.4(3) ?
C2B N1B N2B . . 117.1(2) ?
C1B N2B N1B . . 118.6(3) ?
C1B N2B H2NB . . 124(2) ?
N1B N2B H2NB . . 116(2) ?
C11B N3B C10B . . 109.3(2) ?
C11B N3B C12B . . 108.3(3) ?
C10B N3B C12B . . 109.5(3) ?
C11B N3B C9B . . 107.3(2) ?
C10B N3B C9B . . 111.6(2) ?
C12B N3B C9B . . 110.8(2) ?
O1A C1A N2A . . 123.6(3) ?
O1A C1A C9A . . 124.5(3) ?
N2A C1A C9A . . 112.0(3) ?
N1A C2A C3A . . 119.6(3) ?
N1A C2A H2A . . 120.2 ?
C3A C2A H2A . . 120.2 ?
C4A C3A C8A . . 118.3(3) ?
C4A C3A C2A . . 122.4(3) ?
C8A C3A C2A . . 119.2(3) ?
O4A C4A C5A . . 117.7(3) ?
O4A C4A C3A . . 122.1(3) ?
C5A C4A C3A . . 120.2(3) ?
O5A C5A C4A . . 122.5(3) ?
O5A C5A C6A . . 117.6(3) ?
C4A C5A C6A . . 119.8(3) ?
O6A C6A C7A . . 119.7(3) ?
O6A C6A C5A . . 119.4(3) ?
C7A C6A C5A . . 121.0(3) ?
C8A C7A C6A . . 119.5(3) ?
C8A C7A H7A . . 120.3 ?
C6A C7A H7A . . 120.3 ?
C7A C8A C3A . . 121.3(3) ?
C7A C8A H9A . . 119.4 ?
C3A C8A H9A . . 119.4 ?
N3A C9A C1A . . 115.2(3) ?
N3A C9A H9A1 . . 108.5 ?
C1A C9A H9A1 . . 108.5 ?
N3A C9A H9A2 . . 108.5 ?
C1A C9A H9A2 . . 108.5 ?
H9A1 C9A H9A2 . . 107.5 ?
N3A C10A H10B . . 109.5 ?
N3A C10A H10A . . 109.5 ?
H10B C10A H10A . . 109.5 ?
N3A C10A H10C . . 109.5 ?
H10B C10A H10C . . 109.5 ?
H10A C10A H10C . . 109.5 ?
N3A C11A H11A . . 109.5 ?
N3A C11A H11C . . 109.5 ?
H11A C11A H11C . . 109.5 ?
N3A C11A H11B . . 109.5 ?
H11A C11A H11B . . 109.5 ?
H11C C11A H11B . . 109.5 ?
N3A C12A H12C . . 109.5 ?
N3A C12A H12A . . 109.5 ?
H12C C12A H12A . . 109.5 ?
N3A C12A H12B . . 109.5 ?
H12C C12A H12B . . 109.5 ?
H12A C12A H12B . . 109.5 ?
O1B C1B N2B . . 124.5(3) ?
O1B C1B C9B . . 124.6(3) ?
N2B C1B C9B . . 110.9(2) ?
N1B C2B C3B . . 120.2(3) ?
N1B C2B H2B . . 119.9 ?
C3B C2B H2B . . 119.9 ?
C4B C3B C8B . . 118.9(3) ?
C4B C3B C2B . . 120.9(2) ?
C8B C3B C2B . . 120.2(3) ?
O4B C4B C5B . . 116.0(3) ?
O4B C4B C3B . . 124.0(3) ?
C5B C4B C3B . . 120.0(3) ?
O5B C5B C6B . . 117.4(3) ?
O5B C5B C4B . . 122.5(3) ?
C6B C5B C4B . . 120.1(3) ?
O6B C6B C7B . . 118.6(3) ?
O6B C6B C5B . . 121.4(3) ?
C7B C6B C5B . . 120.1(3) ?
C8B C7B C6B . . 119.7(3) ?
C8B C7B H7B . . 120.1 ?
C6B C7B H7B . . 120.1 ?
C7B C8B C3B . . 121.2(3) ?
C7B C8B H8B . . 119.4 ?
C3B C8B H8B . . 119.4 ?
N3B C9B C1B . . 114.8(2) ?
N3B C9B H9B2 . . 108.6 ?
C1B C9B H9B2 . . 108.6 ?
N3B C9B H9B1 . . 108.6 ?
C1B C9B H9B1 . . 108.6 ?
H9B2 C9B H9B1 . . 107.5 ?
N3B C10B H10D . . 109.5 ?
N3B C10B H10F . . 109.5 ?
H10D C10B H10F . . 109.5 ?
N3B C10B H10E . . 109.5 ?
H10D C10B H10E . . 109.5 ?
H10F C10B H10E . . 109.5 ?
N3B C11B H11D . . 109.5 ?
N3B C11B H11E . . 109.5 ?
H11D C11B H11E . . 109.5 ?
N3B C11B H11F . . 109.5 ?
H11D C11B H11F . . 109.5 ?
H11E C11B H11F . . 109.5 ?
N3B C12B H12D . . 109.5 ?
N3B C12B H12E . . 109.5 ?
H12D C12B H12E . . 109.5 ?
N3B C12B H12F . . 109.5 ?
H12D C12B H12F . . 109.5 ?
H12E C12B H12F . . 109.5 ?
O7 C13 H13A . . 109.5 ?
O7 C13 H13B . . 109.5 ?
H13A C13 H13B . . 109.5 ?
O7 C13 H13C . . 109.5 ?
H13A C13 H13C . . 109.5 ?
H13B C13 H13C . . 109.5 ?

loop_
_geom_bond_atom_site_label_1
_geom_bond_atom_site_label_2
_geom_bond_site_symmetry_2
_geom_bond_distance
_geom_bond_publ_flag
Zn1 Cl3 . 2.2467(13) ?
Zn1 Cl1 . 2.2661(11) ?
Zn1 Cl2 . 2.2731(18) ?
Zn1 Cl4 . 2.2870(12) ?
O1A C1A . 1.208(4) ?
O4A C4A . 1.356(3) ?
O4A H4A . 0.84(4) ?
O5A C5A . 1.369(4) ?
O5A H5A . 0.82(5) ?
O6A C6A . 1.362(4) ?
O6A H6A . 0.82(6) ?
N1A C2A . 1.285(4) ?
N1A N2A . 1.373(4) ?
N2A C1A . 1.346(4) ?
N2A H2NA . 0.75(4) ?
N3A C12A . 1.484(5) ?
N3A C9A . 1.494(4) ?
N3A C11A . 1.497(5) ?
N3A C10A . 1.505(5) ?
C1A C9A . 1.513(4) ?
C2A C3A . 1.441(4) ?
C2A H2A . 0.9300 ?
C3A C4A . 1.405(4) ?
C3A C8A . 1.407(4) ?
C4A C5A . 1.382(4) ?
C5A C6A . 1.390(4) ?
C6A C7A . 1.378(5) ?
C7A C8A . 1.371(5) ?
C7A H7A . 0.9300 ?
C8A H9A . 0.9300 ?
C9A H9A1 . 0.9700 ?
C9A H9A2 . 0.9700 ?
C10A H10B . 0.9600 ?
C10A H10A . 0.9600 ?
C10A H10C . 0.9600 ?
C11A H11A . 0.9600 ?
C11A H11C . 0.9600 ?
C11A H11B . 0.9600 ?
C12A H12C . 0.9600 ?
C12A H12A . 0.9600 ?
C12A H12B . 0.9600 ?
O1B C1B . 1.203(4) ?
O4B C4B . 1.357(3) ?
O4B H4B . 0.80(4) ?
O5B C5B . 1.371(4) ?
O5B H5B . 0.77(5) ?
O6B C6B . 1.359(4) ?
O6B H6B . 0.85(5) ?
N1B C2B . 1.276(4) ?
N1B N2B . 1.366(3) ?
N2B C1B . 1.352(4) ?
N2B H2NB . 0.79(3) ?
N3B C11B . 1.493(4) ?
N3B C10B . 1.495(4) ?
N3B C12B . 1.504(4) ?
N3B C9B . 1.506(4) ?
C1B C9B . 1.523(4) ?
C2B C3B . 1.454(4) ?
C2B H2B . 0.9300 ?
C3B C4B . 1.396(4) ?
C3B C8B . 1.397(4) ?
C4B C5B . 1.390(4) ?
C5B C6B . 1.389(4) ?
C6B C7B . 1.388(4) ?
C7B C8B . 1.373(4) ?
C7B H7B . 0.9300 ?
C8B H8B . 0.9300 ?
C9B H9B2 . 0.9700 ?
C9B H9B1 . 0.9700 ?
C10B H10D . 0.9600 ?
C10B H10F . 0.9600 ?
C10B H10E . 0.9600 ?
C11B H11D . 0.9600 ?
C11B H11E . 0.9600 ?
C11B H11F . 0.9600 ?
C12B H12D . 0.9600 ?
C12B H12E . 0.9600 ?
C12B H12F . 0.9600 ?
C13 O7 . 1.355(6) ?
O7 H7O . 0.8200 ?
C13 H13A . 0.9600 ?
C13 H13B . 0.9600 ?
C13 H13C . 0.9600 ?

loop_
_geom_hbond_atom_site_label_D
_geom_hbond_atom_site_label_H
_geom_hbond_atom_site_label_A
_geom_hbond_site_symmetry_A
_geom_hbond_distance_DH
_geom_hbond_distance_HA
_geom_hbond_distance_DA
_geom_hbond_angle_DHA
_geom_hbond_publ_flag
O4A H4A N1A 1_555 0.84(5) 1.82(5) 2.592(4) 153(5) y
O5A H5A Cl2 2_565 0.83(5) 2.29(5) 3.094(4) 167(3) y
O6A H6A O5A 1_555 0.82(7) 2.30(6) 2.693(4) 110(5) y
O6A H6A Cl4 2_565 0.82(7) 2.64(6) 3.317(3) 141(5) y
O4B H4B N1B 1_555 0.80(4) 1.86(4) 2.599(4) 155(4) y
O5B H5B O4B 1_555 0.77(6) 2.28(6) 2.721(4) 118(5) y
O5B H5B Cl1 1_655 0.77(6) 2.60(5) 3.217(3) 139(5) y
O6B H6B O5B 1_555 0.85(5) 2.32(5) 2.728(4) 110(4) y
O6B H6B Cl4 2_776 0.85(5) 2.59(5) 3.193(3) 129(4) y
C10A H10A O1A 1_555 0.96 2.34 2.992(5) 124 y
C10B H10F O1B 1_555 0.96 2.33 2.978(4) 124 y
C10B H10E O4A 1_555 0.96 2.50 3.404(5) 157 y
C10B H10F O1B 1_555 0.96 2.33 2.978(4) 124 y
C12A H12A O6A 2_565 0.96 2.60 3.307(6) 131 y
C12A H12B O1A 1_555 0.96 2.41 3.043(7) 123 y
C12B H12E O1B 1_555 0.96 2.40 3.028(5) 123 y
C12A H12C Cl1 1_655 0.96 2.83 3.715(5) 154 y
O7 H7O Cl3 1_645 0.82 2.44 3.251(4) 169 y
N2A H2NA Cl1 1_555 0.77(4) 2.59(4) 3.287(3) 154(4) y
N2B H2NB O7 1_555 0.78(4) 2.05(4) 2.826(5) 175(4) y
